data_7251525
loop_
_publ_author_name
'Lv, Jialin'
'Shan, Penghua'
'Lan, Ruoning'
'Zhu, Yirui'
'Hu, Qian'
'Li, Zhongkui'
'Han, Ju'
'Lian, Zeyu'
'Zhu, Yanhong'

_publ_section_title
;
 Controllable construction of base pairing and chirality study in
 supramolecular assemblies based on guanine nucleotides
;
_journal_issue 7
_journal_name_full CrystEngComm
_journal_page_first 1286
_journal_page_last 1298
_journal_paper_doi 10.1039/D5CE00978B
_journal_volume 28
_journal_year 2026
_chemical_absolute_configuration ad
_chemical_formula_moiety 'C22 H28 Mn N7 O11 P, 9(H2 O)'
_chemical_formula_sum 'C22 H46 Mn N7 O20 P'
_chemical_formula_weight 814.57
_space_group_crystal_system triclinic
_space_group_IT_number 1
_space_group_name_Hall 'P 1'
_space_group_name_H-M_alt 'P 1'
_atom_sites_solution_hydrogens mixed
_atom_sites_solution_primary dual
_audit_creation_date 2025-07-14
_audit_creation_method
;
Olex2 1.5
(compiled 2021.08.20 svn.r13c46975 for OlexSys, GUI svn.r6396)
;
_audit_update_record
;
2025-07-24 deposited with the CCDC.	2025-12-29 downloaded from the CCDC.
;
_cell_angle_alpha 70.336(2)
_cell_angle_beta 88.826(2)
_cell_angle_gamma 88.080(2)
_cell_formula_units_Z 1
_cell_length_a 7.0184(4)
_cell_length_b 10.1341(6)
_cell_length_c 13.6387(8)
_cell_measurement_reflns_used 2010
_cell_measurement_temperature 296.15
_cell_measurement_theta_max 20.838
_cell_measurement_theta_min 2.904
_cell_volume 912.93(9)
_computing_cell_refinement 'SAINT v8.34A (Bruker, 2013)'
_computing_data_reduction 'SAINT v8.34A (Bruker, 2013)'
_computing_molecular_graphics 'Olex2 1.5 (Dolomanov et al., 2009)'
_computing_publication_material 'Olex2 1.5 (Dolomanov et al., 2009)'
_computing_structure_refinement 'SHELXL 2019/3 (Sheldrick, 2015)'
_computing_structure_solution 'SHELXT 2014/4 (Sheldrick, 2014)'
_diffrn_ambient_temperature 296.15
_diffrn_measured_fraction_theta_full 0.998
_diffrn_measured_fraction_theta_max 0.966
_diffrn_measurement_device_type 'Bruker APEX-II CCD'
_diffrn_measurement_method '\f and \w scans'
_diffrn_radiation_type MoK\a
_diffrn_radiation_wavelength 0.71073
_diffrn_reflns_av_R_equivalents 0.0278
_diffrn_reflns_av_unetI/netI 0.1303
_diffrn_reflns_Laue_measured_fraction_full 0.998
_diffrn_reflns_Laue_measured_fraction_max 0.966
_diffrn_reflns_limit_h_max 9
_diffrn_reflns_limit_h_min -9
_diffrn_reflns_limit_k_max 14
_diffrn_reflns_limit_k_min -14
_diffrn_reflns_limit_l_max 19
_diffrn_reflns_limit_l_min -19
_diffrn_reflns_number 12624
_diffrn_reflns_point_group_measured_fraction_full 0.993
_diffrn_reflns_point_group_measured_fraction_max 0.911
_diffrn_reflns_theta_full 25.242
_diffrn_reflns_theta_max 30.370
_diffrn_reflns_theta_min 2.904
_diffrn_source_current 35.0
_diffrn_source_power 1.575
_diffrn_source_voltage 45.0
_diffrn_standards_number 0
_exptl_absorpt_coefficient_mu 0.493
_exptl_absorpt_correction_T_max 0.7460
_exptl_absorpt_correction_T_min 0.6182
_exptl_absorpt_correction_type multi-scan
_exptl_absorpt_process_details
;
SADABS-2014/5 (Bruker,2014/5) was used for absorption correction.
wR2(int) was 0.0715 before and 0.0487 after correction.
The Ratio of minimum to maximum transmission is 0.8287.
The \l/2 correction factor is 0.00150.
;
_exptl_crystal_colour colourless
_exptl_crystal_colour_primary colourless
_exptl_crystal_density_diffrn 1.482
_exptl_crystal_description block
_exptl_crystal_F_000 427
_exptl_crystal_size_max 0.23
_exptl_crystal_size_mid 0.16
_exptl_crystal_size_min 0.12
_refine_diff_density_max 1.208
_refine_diff_density_min -0.459
_refine_diff_density_rms 0.097
_refine_ls_abs_structure_details
;
 Flack x determined using 1837 quotients [(I+)-(I-)]/[(I+)+(I-)]
 (Parsons, Flack and Wagner, Acta Cryst. B69 (2013) 249-259).
;
_refine_ls_abs_structure_Flack 0.034(16)
_refine_ls_extinction_method none
_refine_ls_goodness_of_fit_ref 0.977
_refine_ls_hydrogen_treatment constr
_refine_ls_matrix_type full
_refine_ls_number_parameters 468
_refine_ls_number_reflns 10000
_refine_ls_number_restraints 3
_refine_ls_restrained_S_all 0.977
_refine_ls_R_factor_all 0.1433
_refine_ls_R_factor_gt 0.0725
_refine_ls_shift/su_max 0.000
_refine_ls_shift/su_mean 0.000
_refine_ls_structure_factor_coef Fsqd
_refine_ls_weighting_details 'w=1/[\s^2^(Fo^2^)+(0.0990P)^2^] where P=(Fo^2^+2Fc^2^)/3'
_refine_ls_weighting_scheme calc
_refine_ls_wR_factor_gt 0.1682
_refine_ls_wR_factor_ref 0.2031
_reflns_Friedel_coverage 0.886
_reflns_Friedel_fraction_full 0.988
_reflns_Friedel_fraction_max 0.856
_reflns_number_gt 5611
_reflns_number_total 10000
_reflns_threshold_expression 'I > 2\s(I)'
_cod_data_source_file d5ce00978b2.cif
_cod_data_source_block 1_a
_cod_depositor_comments 'Adding full bibliography for 7251524--7251526.cif.'
_cod_database_code 7251525
_shelx_shelxl_version_number 2019/3
_shelx_space_group_comment
;
The symmetry employed for this shelxl refinement is uniquely defined
by the following loop, which should always be used as a source of
symmetry information in preference to the above space-group names.
They are only intended as comments.
;
_shelx_estimated_absorpt_t_max 0.943
_shelx_estimated_absorpt_t_min 0.895
_olex2_refinement_description
;
1. Fixed Uiso
 At 1.2 times of:
  All C(H) groups, All C(H,H) groups, All N(H) groups, All N(H,H) groups
 At 1.5 times of:
  All O(H) groups, All O(H,H) groups
2.a Riding coordinates:
 O29(H29A,H29B), O33(H33A,H33B), O31(H31A,H31B), O30(H30A,H30B), O35(H35A,
 H35B), O13(H13A,H13B), O34(H34A,H34B), O37(H37A,H37B), O32(H32A,H32B)
2.b Free rotating group:
 O36(H36A,H36B)
2.c Rotating group:
 O28(H28A,H28B), O27(H27A,H27B), N6(H6A,H6B)
2.d Ternary CH refined with riding coordinates:
 C40(H40), C38(H38), C39(H39), C41(H41)
2.e Secondary CH2 refined with riding coordinates:
 C42(H42A,H42B)
2.f Aromatic/amide H refined with riding coordinates:
 N5(H5), C30(H30), C37(H37), C20(H20), C26(H26), C31(H31), C29(H29), C28(H28),
 C21(H21A), C25(H25), C23(H23), C24(H24)
2.g Idealised tetrahedral OH refined as rotating group:
 O22(H22), O21(H21)
;
_olex2_submission_special_instructions 'No special instructions were received'

loop_
_space_group_symop_operation_xyz
'x, y, z'

loop_
_atom_site_label
_atom_site_type_symbol
_atom_site_fract_x
_atom_site_fract_y
_atom_site_fract_z
_atom_site_U_iso_or_equiv
_atom_site_adp_type
_atom_site_occupancy
_atom_site_site_symmetry_order
_atom_site_calc_flag
_atom_site_refinement_flags_posn
_atom_site_refinement_flags_adp
_atom_site_refinement_flags_occupancy
_atom_site_disorder_assembly
_atom_site_disorder_group
Mn2 Mn 0.91283(13) 0.19812(10) 0.72544(8) 0.0268(3) Uani 1 1 d . . . . .
P1 P 0.7627(3) 0.4643(2) 0.81191(16) 0.0319(5) Uani 1 1 d . . . . .
O28 O 1.1284(9) 0.0603(6) 0.6821(5) 0.0365(14) Uani 1 1 d . . . . .
H28A H 1.073186 0.010107 0.652546 0.055 Uiso 1 1 d R U . . .
H28B H 1.203706 0.110417 0.635336 0.055 Uiso 1 1 d R U . . .
O26 O 0.7430(9) 0.3295(6) 0.7857(5) 0.0345(14) Uani 1 1 d . . . . .
O22 O 0.1874(9) 0.7304(7) 0.7629(5) 0.0400(15) Uani 1 1 d . . . . .
H22 H 0.115708 0.666455 0.792120 0.060 Uiso 1 1 calc R U . . .
O27 O 0.6901(9) 0.0703(6) 0.6965(5) 0.0423(16) Uani 1 1 d . . . . .
H27A H 0.634375 0.091132 0.635078 0.063 Uiso 1 1 d R U . . .
H27B H 0.654871 -0.009626 0.741259 0.063 Uiso 1 1 d R U . . .
O19 O 0.4519(12) 0.3989(8) 0.2423(5) 0.063(2) Uani 1 1 d . . . . .
O29 O 1.1565(9) 0.3195(6) 0.7407(5) 0.0384(14) Uani 1 1 d . . . . .
H29A H 1.127788 0.407514 0.708212 0.058 Uiso 1 1 d R U . . .
H29B H 1.161848 0.329444 0.802632 0.058 Uiso 1 1 d R U . . .
O23 O 0.6552(10) 0.5777(6) 0.7163(5) 0.0444(16) Uani 1 1 d . . . . .
O33 O 0.4283(10) 0.1557(7) 0.5444(5) 0.0496(17) Uani 1 1 d . . . . .
H33A H 0.447845 0.240891 0.508880 0.074 Uiso 1 1 d R U . . .
H33B H 0.400315 0.138721 0.489560 0.074 Uiso 1 1 d R U . . .
O20 O 0.4964(8) 0.7946(6) 0.5412(4) 0.0398(14) Uani 1 1 d . . . . .
O31 O 0.4184(10) -0.0710(8) 0.8509(5) 0.0532(19) Uani 1 1 d . . . . .
H31A H 0.448209 0.006543 0.856726 0.080 Uiso 1 1 d R U . . .
H31B H 0.357400 -0.058907 0.795156 0.080 Uiso 1 1 d R U . . .
N8 N 0.3510(10) 0.6594(7) 0.4556(5) 0.0320(15) Uani 1 1 d . . . . .
N7 N 0.3706(11) 0.7883(8) 0.2707(6) 0.0379(18) Uani 1 1 d . . . . .
O25 O 0.6617(12) 0.4597(7) 0.9111(5) 0.062(2) Uani 1 1 d . . . . .
O21 O 0.0739(10) 0.8863(7) 0.5681(5) 0.0502(18) Uani 1 1 d . . . . .
H21 H 0.020854 0.917255 0.511622 0.075 Uiso 1 1 calc R U . . .
N9 N 0.3946(11) 0.4409(7) 0.4535(6) 0.0387(17) Uani 1 1 d . . . . .
N2 N 0.9198(11) 1.0304(8) -0.1083(5) 0.0375(18) Uani 1 1 d . . . . .
O30 O 0.4346(9) 0.1861(7) 0.8745(6) 0.0520(18) Uani 1 1 d . . . . .
H30A H 0.367565 0.169497 0.929754 0.078 Uiso 1 1 d R U . . .
H30B H 0.554055 0.197707 0.866594 0.078 Uiso 1 1 d R U . . .
N6 N 0.3952(13) 0.8753(10) 0.0907(7) 0.053(2) Uani 1 1 d . . . . .
H6A H 0.354295 0.849671 0.040803 0.064 Uiso 1 1 d R U . . .
H6B H 0.323190 0.943401 0.096093 0.064 Uiso 1 1 d R U . . .
O24 O 0.9673(9) 0.5050(7) 0.8087(6) 0.0486(17) Uani 1 1 d . . . . .
N3 N 0.8855(11) 0.3344(7) 0.5549(6) 0.0333(16) Uani 1 1 d . . . . .
N5 N 0.4154(12) 0.6359(9) 0.1748(6) 0.046(2) Uani 1 1 d . . . . .
H5 H 0.426253 0.631270 0.113145 0.055 Uiso 1 1 calc R U . . .
O36 O 0.4227(16) 0.6211(10) -0.0265(6) 0.083(3) Uani 1 1 d G . . . .
H36A H 0.537787 0.608261 -0.042578 0.125 Uiso 1 1 d G U . . .
H36B H 0.377380 0.682244 -0.080899 0.125 Uiso 1 1 d G U . . .
C36 C 0.3910(12) 0.7665(10) 0.1826(7) 0.039(2) Uani 1 1 d . . . . .
C30 C 0.9185(15) 0.2871(10) 0.4739(7) 0.043(2) Uani 1 1 d . . . . .
H30 H 0.939116 0.191221 0.488710 0.052 Uiso 1 1 calc R U . . .
C40 C 0.2760(12) 0.7049(8) 0.6788(6) 0.0300(18) Uani 1 1 d . . . . .
H40 H 0.305683 0.604331 0.697393 0.036 Uiso 1 1 calc R U . . .
C35 C 0.3707(12) 0.6689(9) 0.3537(6) 0.0330(18) Uani 1 1 d . . . . .
C32 C 0.4244(13) 0.5085(9) 0.2586(7) 0.041(2) Uani 1 1 d . . . . .
C37 C 0.3656(14) 0.5182(9) 0.5116(7) 0.037(2) Uani 1 1 d . . . . .
H37 H 0.355639 0.481972 0.583756 0.045 Uiso 1 1 calc R U . . .
C27 C 0.8975(13) 0.5158(11) 0.3465(7) 0.043(2) Uani 1 1 d . . . . .
C38 C 0.3226(14) 0.7746(9) 0.4954(7) 0.039(2) Uani 1 1 d . . . . .
H38 H 0.292258 0.859948 0.436864 0.046 Uiso 1 1 calc R U . . .
O35 O 0.6730(16) 0.2981(10) 0.1108(7) 0.095(3) Uani 1 1 d . . . . .
H35A H 0.598310 0.323971 0.166673 0.142 Uiso 1 1 d R U . . .
H35B H 0.690770 0.371271 0.042423 0.142 Uiso 1 1 d R U . . .
C22 C 0.8994(15) 0.8380(11) 0.0922(7) 0.048(3) Uani 1 1 d . . . . .
O13 O 0.8511(17) 0.9454(13) 0.4008(9) 0.118(4) Uani 1 1 d . . . . .
H13A H 0.785117 1.018833 0.369533 0.177 Uiso 1 1 d R U . . .
H13B H 0.761817 0.899643 0.439043 0.177 Uiso 1 1 d R U . . .
C20 C 0.9240(15) 0.8916(10) -0.0913(8) 0.045(2) Uani 1 1 d . . . . .
H20 H 0.933188 0.860827 -0.148324 0.054 Uiso 1 1 calc R U . . .
C26 C 0.8916(15) 0.7401(11) 0.2023(7) 0.047(2) Uani 1 1 d . . . . .
H26 H 0.875348 0.781728 0.253301 0.057 Uiso 1 1 calc R U . . .
C39 C 0.4592(12) 0.7854(8) 0.6485(6) 0.0319(18) Uani 1 1 d . . . . .
H39 H 0.436950 0.880148 0.651154 0.038 Uiso 1 1 calc R U . . .
C31 C 0.9235(16) 0.3717(10) 0.3715(7) 0.047(2) Uani 1 1 d . . . . .
H31 H 0.944052 0.333022 0.319142 0.057 Uiso 1 1 calc R U . . .
C29 C 0.8552(14) 0.4718(9) 0.5317(7) 0.040(2) Uani 1 1 d . . . . .
H29 H 0.829441 0.506560 0.585721 0.048 Uiso 1 1 calc R U . . .
O34 O 0.3437(17) 1.1770(11) 0.0744(8) 0.105(3) Uani 1 1 d . . . . .
H34A H 0.276076 1.251345 0.048122 0.157 Uiso 1 1 d R U . . .
H34B H 0.449956 1.192465 0.096652 0.157 Uiso 1 1 d R U . . .
C28 C 0.8602(15) 0.5665(10) 0.4297(8) 0.047(2) Uani 1 1 d . . . . .
H28 H 0.839131 0.661860 0.416847 0.057 Uiso 1 1 calc R U . . .
C34 C 0.3953(13) 0.5352(9) 0.3530(7) 0.035(2) Uani 1 1 d . . . . .
C42 C 0.6317(13) 0.7204(8) 0.7120(7) 0.0342(19) Uani 1 1 d . . . . .
H42A H 0.743906 0.772100 0.680630 0.041 Uiso 1 1 calc R U . . .
H42B H 0.616214 0.724131 0.781819 0.041 Uiso 1 1 calc R U . . .
C21 C 0.9152(15) 0.7930(10) 0.0073(8) 0.050(3) Uani 1 1 d . . . . .
H21A H 0.919852 0.697741 0.016397 0.060 Uiso 1 1 calc R U . . .
C25 C 0.9044(15) 0.6071(11) 0.2345(8) 0.051(3) Uani 1 1 d . . . . .
H25 H 0.919307 0.563191 0.184827 0.061 Uiso 1 1 calc R U . . .
C23 C 0.8948(17) 0.9782(11) 0.0746(8) 0.056(3) Uani 1 1 d . . . . .
H23 H 0.883876 1.012036 0.130011 0.067 Uiso 1 1 calc R U . . .
C41 C 0.1654(12) 0.7546(9) 0.5781(7) 0.0363(19) Uani 1 1 d . . . . .
H41 H 0.073808 0.685294 0.574921 0.044 Uiso 1 1 calc R U . . .
C24 C 0.9065(16) 1.0698(10) -0.0260(8) 0.049(3) Uani 1 1 d . . . . .
H24 H 0.904907 1.165309 -0.036231 0.059 Uiso 1 1 calc R U . . .
O37 O 1.114(2) 0.4335(16) 0.0177(11) 0.157(6) Uani 1 1 d . . . . .
H37A H 1.203660 0.486330 0.020855 0.236 Uiso 1 1 d R U . . .
H37B H 1.070870 0.484860 -0.040985 0.236 Uiso 1 1 d R U . . .
O32 O 0.472(3) 1.1082(14) 0.3552(10) 0.188(8) Uani 1 1 d . . . . .
H32A H 0.367177 1.144684 0.326712 0.282 Uiso 1 1 d R U . . .
H32B H 0.554397 1.168845 0.326232 0.282 Uiso 1 1 d R U . . .

loop_
_atom_site_aniso_label
_atom_site_aniso_U_11
_atom_site_aniso_U_22
_atom_site_aniso_U_33
_atom_site_aniso_U_23
_atom_site_aniso_U_13
_atom_site_aniso_U_12
Mn2 0.0344(7) 0.0204(5) 0.0228(6) -0.0040(4) 0.0015(5) 0.0008(5)
P1 0.0402(13) 0.0254(10) 0.0293(11) -0.0088(9) 0.0019(9) 0.0037(9)
O28 0.039(3) 0.033(3) 0.041(3) -0.017(3) 0.004(3) 0.001(3)
O26 0.041(3) 0.024(3) 0.040(3) -0.013(3) 0.003(3) 0.001(3)
O22 0.039(4) 0.041(4) 0.046(4) -0.024(3) 0.015(3) -0.005(3)
O27 0.048(4) 0.035(3) 0.039(4) -0.005(3) -0.004(3) -0.011(3)
O19 0.106(6) 0.050(4) 0.039(4) -0.022(3) 0.009(4) 0.010(4)
O29 0.044(4) 0.034(3) 0.038(3) -0.014(3) 0.002(3) -0.006(3)
O23 0.065(4) 0.026(3) 0.044(4) -0.015(3) -0.017(3) 0.011(3)
O33 0.061(4) 0.034(3) 0.042(4) 0.002(3) 0.004(3) -0.007(3)
O20 0.038(3) 0.048(4) 0.032(3) -0.011(3) 0.002(3) -0.013(3)
O31 0.061(5) 0.056(4) 0.043(4) -0.018(3) -0.006(3) -0.002(4)
N8 0.041(4) 0.028(3) 0.026(3) -0.010(3) 0.001(3) 0.004(3)
N7 0.041(5) 0.033(4) 0.036(4) -0.007(3) 0.001(3) 0.000(3)
O25 0.099(6) 0.044(4) 0.041(4) -0.015(3) 0.026(4) 0.002(4)
O21 0.058(4) 0.047(4) 0.056(5) -0.033(4) -0.015(3) 0.022(3)
N9 0.051(5) 0.032(4) 0.032(4) -0.010(3) 0.006(3) 0.002(3)
N2 0.049(5) 0.033(4) 0.023(4) 0.001(3) 0.001(3) 0.007(3)
O30 0.037(4) 0.048(4) 0.064(5) -0.009(3) 0.006(3) -0.003(3)
N6 0.060(6) 0.042(5) 0.043(5) 0.004(4) 0.001(4) 0.003(4)
O24 0.045(4) 0.036(3) 0.069(5) -0.022(3) -0.009(3) 0.001(3)
N3 0.043(4) 0.028(4) 0.026(4) -0.006(3) 0.004(3) -0.002(3)
N5 0.049(5) 0.056(5) 0.027(4) -0.007(4) 0.006(3) 0.004(4)
O36 0.120(8) 0.092(7) 0.030(4) -0.015(4) 0.000(4) 0.051(6)
C36 0.034(5) 0.041(5) 0.033(5) -0.003(4) 0.006(4) 0.000(4)
C30 0.067(7) 0.031(5) 0.030(5) -0.009(4) -0.003(4) -0.001(4)
C40 0.042(5) 0.020(4) 0.029(4) -0.010(3) 0.001(4) -0.001(3)
C35 0.035(5) 0.032(4) 0.028(4) -0.005(3) 0.000(3) 0.002(3)
C32 0.048(5) 0.038(5) 0.039(5) -0.016(4) 0.006(4) -0.004(4)
C37 0.056(6) 0.029(4) 0.022(4) -0.004(3) -0.002(4) -0.002(4)
C27 0.035(5) 0.055(6) 0.027(5) 0.001(4) -0.001(4) -0.003(4)
C38 0.047(6) 0.024(4) 0.044(5) -0.010(4) -0.015(4) 0.010(4)
O35 0.135(9) 0.093(7) 0.047(5) -0.015(5) 0.020(5) 0.030(6)
C22 0.051(6) 0.054(6) 0.032(5) -0.003(5) -0.010(4) -0.001(5)
O13 0.109(9) 0.146(11) 0.117(9) -0.068(8) -0.047(7) 0.021(8)
C20 0.054(6) 0.031(5) 0.047(6) -0.009(4) 0.010(4) 0.007(4)
C26 0.055(6) 0.047(5) 0.028(5) 0.004(4) -0.007(4) -0.007(5)
C39 0.040(5) 0.025(4) 0.031(4) -0.011(3) 0.000(4) 0.000(3)
C31 0.072(7) 0.045(6) 0.022(4) -0.006(4) -0.003(4) 0.001(5)
C29 0.061(6) 0.032(5) 0.022(4) -0.002(3) 0.001(4) -0.003(4)
O34 0.118(9) 0.096(8) 0.093(8) -0.021(6) 0.008(6) -0.022(7)
C28 0.064(7) 0.029(4) 0.040(5) 0.002(4) -0.004(5) -0.004(4)
C34 0.046(5) 0.034(4) 0.025(4) -0.009(4) 0.002(4) 0.003(4)
C42 0.047(5) 0.021(4) 0.034(5) -0.010(3) 0.000(4) 0.001(4)
C21 0.057(6) 0.028(5) 0.049(6) 0.008(4) 0.001(5) 0.002(4)
C25 0.052(6) 0.049(6) 0.040(5) 0.000(5) 0.004(4) -0.005(5)
C23 0.085(8) 0.046(6) 0.026(5) 0.002(4) -0.002(5) -0.006(6)
C41 0.033(5) 0.028(4) 0.051(5) -0.017(4) -0.005(4) 0.000(3)
C24 0.077(8) 0.034(5) 0.033(5) -0.007(4) -0.009(5) 0.003(5)
O37 0.160(12) 0.185(14) 0.116(10) -0.031(10) -0.069(9) -0.029(11)
O32 0.36(2) 0.096(9) 0.069(8) 0.020(6) 0.004(11) -0.047(12)

loop_
_atom_type_symbol
_atom_type_description
_atom_type_scat_dispersion_real
_atom_type_scat_dispersion_imag
_atom_type_scat_source
C C 0.0033 0.0016 'International Tables Vol C Tables 4.2.6.8 and 6.1.1.4'
H H 0.0000 0.0000 'International Tables Vol C Tables 4.2.6.8 and 6.1.1.4'
Mn Mn 0.3368 0.7283 'International Tables Vol C Tables 4.2.6.8 and 6.1.1.4'
N N 0.0061 0.0033 'International Tables Vol C Tables 4.2.6.8 and 6.1.1.4'
O O 0.0106 0.0060 'International Tables Vol C Tables 4.2.6.8 and 6.1.1.4'
P P 0.1023 0.0942 'International Tables Vol C Tables 4.2.6.8 and 6.1.1.4'

loop_
_geom_angle_atom_site_label_1
_geom_angle_atom_site_label_2
_geom_angle_atom_site_label_3
_geom_angle
_geom_angle_site_symmetry_1
_geom_angle_site_symmetry_3
_geom_angle_publ_flag
O28 Mn2 N2 86.0(3) . 1_546 ?
O28 Mn2 N3 90.2(3) . . ?
O26 Mn2 O28 170.1(2) . . ?
O26 Mn2 O27 99.4(2) . . ?
O26 Mn2 O29 86.9(2) . . ?
O26 Mn2 N2 88.8(3) . 1_546 ?
O26 Mn2 N3 96.1(2) . . ?
O27 Mn2 O28 88.4(2) . . ?
O27 Mn2 O29 173.2(3) . . ?
O27 Mn2 N2 84.6(3) . 1_546 ?
O27 Mn2 N3 86.9(2) . . ?
O29 Mn2 O28 85.6(2) . . ?
O29 Mn2 N2 98.2(3) . 1_546 ?
O29 Mn2 N3 89.9(2) . . ?
N3 Mn2 N2 170.7(3) . 1_546 ?
O26 P1 O23 101.7(3) . . ?
O25 P1 O26 113.1(4) . . ?
O25 P1 O23 108.6(4) . . ?
O25 P1 O24 113.0(5) . . ?
O24 P1 O26 111.7(4) . . ?
O24 P1 O23 108.0(4) . . ?
Mn2 O28 H28A 109.6 . . ?
Mn2 O28 H28B 109.7 . . ?
H28A O28 H28B 104.3 . . ?
P1 O26 Mn2 138.6(4) . . ?
C40 O22 H22 109.5 . . ?
Mn2 O27 H27A 122.4 . . ?
Mn2 O27 H27B 124.1 . . ?
H27A O27 H27B 113.2 . . ?
Mn2 O29 H29A 107.3 . . ?
Mn2 O29 H29B 113.0 . . ?
H29A O29 H29B 94.2 . . ?
C42 O23 P1 120.7(5) . . ?
H33A O33 H33B 90.7 . . ?
C38 O20 C39 109.2(6) . . ?
H31A O31 H31B 111.6 . . ?
C35 N8 C37 105.3(7) . . ?
C35 N8 C38 126.8(7) . . ?
C37 N8 C38 127.8(7) . . ?
C36 N7 C35 113.2(8) . . ?
C41 O21 H21 109.5 . . ?
C37 N9 C34 104.3(7) . . ?
C20 N2 Mn2 123.0(7) . 1_564 ?
C24 N2 Mn2 119.9(6) . 1_564 ?
C24 N2 C20 116.9(8) . . ?
H30A O30 H30B 128.8 . . ?
H6A N6 H6B 109.1 . . ?
C36 N6 H6A 110.5 . . ?
C36 N6 H6B 109.1 . . ?
C30 N3 Mn2 124.1(6) . . ?
C29 N3 Mn2 118.7(6) . . ?
C29 N3 C30 116.8(8) . . ?
C36 N5 H5 117.0 . . ?
C36 N5 C32 125.9(8) . . ?
C32 N5 H5 117.0 . . ?
H36A O36 H36B 104.5 . . ?
N7 C36 N6 121.1(9) . . ?
N7 C36 N5 123.4(8) . . ?
N6 C36 N5 115.5(8) . . ?
N3 C30 H30 117.9 . . ?
N3 C30 C31 124.1(9) . . ?
C31 C30 H30 117.9 . . ?
O22 C40 H40 109.2 . . ?
O22 C40 C39 110.9(7) . . ?
O22 C40 C41 115.5(7) . . ?
C39 C40 H40 109.2 . . ?
C41 C40 H40 109.2 . . ?
C41 C40 C39 102.5(7) . . ?
N7 C35 N8 126.2(8) . . ?
N7 C35 C34 127.3(8) . . ?
C34 C35 N8 106.5(7) . . ?
O19 C32 N5 120.1(9) . . ?
O19 C32 C34 130.6(9) . . ?
N5 C32 C34 109.4(8) . . ?
N8 C37 H37 123.4 . . ?
N9 C37 N8 113.3(7) . . ?
N9 C37 H37 123.4 . . ?
C31 C27 C28 117.0(8) . . ?
C31 C27 C25 119.0(9) . . ?
C28 C27 C25 124.0(9) . . ?
O20 C38 N8 108.9(7) . . ?
O20 C38 H38 108.5 . . ?
O20 C38 C41 107.2(7) . . ?
N8 C38 H38 108.5 . . ?
N8 C38 C41 115.1(7) . . ?
C41 C38 H38 108.5 . . ?
H35A O35 H35B 118.2 . . ?
C21 C22 C26 123.3(10) . . ?
C23 C22 C26 118.6(9) . . ?
C23 C22 C21 118.1(9) . . ?
H13A O13 H13B 97.0 . . ?
N2 C20 H20 118.7 . . ?
N2 C20 C21 122.6(10) . . ?
C21 C20 H20 118.7 . . ?
C22 C26 H26 116.1 . . ?
C25 C26 C22 127.8(11) . . ?
C25 C26 H26 116.1 . . ?
O20 C39 C40 105.0(6) . . ?
O20 C39 H39 109.0 . . ?
O20 C39 C42 108.5(7) . . ?
C40 C39 H39 109.0 . . ?
C42 C39 C40 116.2(7) . . ?
C42 C39 H39 109.0 . . ?
C30 C31 C27 119.5(9) . . ?
C30 C31 H31 120.2 . . ?
C27 C31 H31 120.2 . . ?
N3 C29 H29 118.5 . . ?
N3 C29 C28 123.0(9) . . ?
C28 C29 H29 118.5 . . ?
H34A O34 H34B 112.7 . . ?
C27 C28 H28 120.3 . . ?
C29 C28 C27 119.4(9) . . ?
C29 C28 H28 120.3 . . ?
N9 C34 C32 128.6(8) . . ?
C35 C34 N9 110.5(7) . . ?
C35 C34 C32 120.8(8) . . ?
O23 C42 C39 109.4(7) . . ?
O23 C42 H42A 109.8 . . ?
O23 C42 H42B 109.8 . . ?
C39 C42 H42A 109.8 . . ?
C39 C42 H42B 109.8 . . ?
H42A C42 H42B 108.3 . . ?
C22 C21 C20 119.0(9) . . ?
C22 C21 H21A 120.5 . . ?
C20 C21 H21A 120.5 . . ?
C27 C25 H25 117.6 . . ?
C26 C25 C27 124.8(11) . . ?
C26 C25 H25 117.6 . . ?
C22 C23 H23 120.3 . . ?
C22 C23 C24 119.4(10) . . ?
C24 C23 H23 120.3 . . ?
O21 C41 C40 108.7(7) . . ?
O21 C41 C38 109.9(7) . . ?
O21 C41 H41 111.7 . . ?
C40 C41 C38 102.7(7) . . ?
C40 C41 H41 111.7 . . ?
C38 C41 H41 111.7 . . ?
N2 C24 C23 123.9(9) . . ?
N2 C24 H24 118.0 . . ?
C23 C24 H24 118.0 . . ?
H37A O37 H37B 97.1 . . ?
H32A O32 H32B 104.5 . . ?

loop_
_geom_bond_atom_site_label_1
_geom_bond_atom_site_label_2
_geom_bond_distance
_geom_bond_site_symmetry_2
_geom_bond_publ_flag
Mn2 O28 2.228(6) . ?
Mn2 O26 2.111(6) . ?
Mn2 O27 2.187(6) . ?
Mn2 O29 2.193(6) . ?
Mn2 N2 2.332(7) 1_546 ?
Mn2 N3 2.279(7) . ?
P1 O26 1.535(6) . ?
P1 O23 1.601(6) . ?
P1 O25 1.502(7) . ?
P1 O24 1.503(7) . ?
O28 H28A 0.8546 . ?
O28 H28B 0.8546 . ?
O22 H22 0.8200 . ?
O22 C40 1.389(10) . ?
O27 H27A 0.8878 . ?
O27 H27B 0.8739 . ?
O19 C32 1.212(11) . ?
O29 H29A 0.8708 . ?
O29 H29B 0.8860 . ?
O23 C42 1.431(9) . ?
O33 H33A 0.8500 . ?
O33 H33B 0.8500 . ?
O20 C38 1.432(11) . ?
O20 C39 1.455(10) . ?
O31 H31A 0.8496 . ?
O31 H31B 0.8502 . ?
N8 C35 1.365(10) . ?
N8 C37 1.379(10) . ?
N8 C38 1.450(11) . ?
N7 C36 1.298(12) . ?
N7 C35 1.350(10) . ?
O21 H21 0.8200 . ?
O21 C41 1.427(10) . ?
N9 C37 1.297(11) . ?
N9 C34 1.382(11) . ?
N2 C20 1.346(12) . ?
N2 C24 1.313(12) . ?
O30 H30A 0.8497 . ?
O30 H30B 0.8503 . ?
N6 H6A 0.8634 . ?
N6 H6B 0.8636 . ?
N6 C36 1.363(12) . ?
N3 C30 1.358(12) . ?
N3 C29 1.331(11) . ?
N5 H5 0.8600 . ?
N5 C36 1.367(13) . ?
N5 C32 1.408(12) . ?
O36 H36A 0.8499 . ?
O36 H36B 0.8501 . ?
C30 H30 0.9300 . ?
C30 C31 1.371(13) . ?
C40 H40 0.9800 . ?
C40 C39 1.520(11) . ?
C40 C41 1.514(12) . ?
C35 C34 1.363(12) . ?
C32 C34 1.412(12) . ?
C37 H37 0.9300 . ?
C27 C31 1.390(14) . ?
C27 C28 1.410(14) . ?
C27 C25 1.497(13) . ?
C38 H38 0.9800 . ?
C38 C41 1.531(13) . ?
O35 H35A 1.0166 . ?
O35 H35B 0.9857 . ?
C22 C26 1.496(13) . ?
C22 C21 1.381(15) . ?
C22 C23 1.359(15) . ?
O13 H13A 0.8499 . ?
O13 H13B 0.8502 . ?
C20 H20 0.9300 . ?
C20 C21 1.381(14) . ?
C26 H26 0.9300 . ?
C26 C25 1.270(14) . ?
C39 H39 0.9800 . ?
C39 C42 1.501(12) . ?
C31 H31 0.9300 . ?
C29 H29 0.9300 . ?
C29 C28 1.400(13) . ?
O34 H34A 0.8500 . ?
O34 H34B 0.8497 . ?
C28 H28 0.9300 . ?
C42 H42A 0.9700 . ?
C42 H42B 0.9700 . ?
C21 H21A 0.9300 . ?
C25 H25 0.9300 . ?
C23 H23 0.9300 . ?
C23 C24 1.375(13) . ?
C41 H41 0.9800 . ?
C24 H24 0.9300 . ?
O37 H37A 0.8499 . ?
O37 H37B 0.8497 . ?
O32 H32A 0.8500 . ?
O32 H32B 0.8501 . ?

loop_
_geom_hbond_atom_site_label_D
_geom_hbond_atom_site_label_H
_geom_hbond_atom_site_label_A
_geom_hbond_distance_DH
_geom_hbond_distance_HA
_geom_hbond_distance_DA
_geom_hbond_angle_DHA
_geom_hbond_site_symmetry_A
_geom_hbond_publ_flag
O28 H28A O21 0.85 1.97 2.755(8) 152.7 1_645 yes
O28 H28B O33 0.85 1.95 2.765(9) 158.0 1_655 yes
O22 H22 O24 0.82 1.92 2.690(9) 157.0 1_455 yes
O27 H27A O33 0.89 1.87 2.696(9) 153.0 . yes
O27 H27B O31 0.87 2.17 2.847(10) 133.8 . yes
O33 H33A N9 0.85 1.94 2.739(9) 157.0 . yes
O33 H33B O32 0.85 2.01 2.788(16) 152.0 1_545 yes
O31 H31A O30 0.85 1.91 2.737(10) 162.8 . yes
O21 H21 O13 0.82 1.88 2.679(12) 163.3 1_455 yes
O30 H30A O34 0.85 2.00 2.758(13) 147.6 1_546 yes
O30 H30B O26 0.85 1.96 2.681(9) 142.4 . yes
N5 H5 O36 0.86 1.94 2.799(11) 174.2 . yes
O36 H36A O25 0.85 1.99 2.628(11) 131.4 1_554 yes
O35 H35A O19 1.02 1.77 2.771(12) 168.3 . yes
O35 H35B O25 0.99 1.72 2.665(11) 158.3 1_554 yes
O34 H34A O37 0.85 2.06 2.89(2) 167.2 1_465 yes
O34 H34B O35 0.85 1.97 2.782(17) 158.5 1_565 yes
O37 H37A O36 0.85 2.04 2.85(2) 159.5 1_655 yes
O37 H37B O24 0.85 2.13 2.897(14) 149.7 1_554 yes

loop_
_geom_torsion_atom_site_label_1
_geom_torsion_atom_site_label_2
_geom_torsion_atom_site_label_3
_geom_torsion_atom_site_label_4
_geom_torsion
_geom_torsion_site_symmetry_1
_geom_torsion_site_symmetry_2
_geom_torsion_site_symmetry_3
_geom_torsion_site_symmetry_4
_geom_torsion_publ_flag
Mn2 N2 C20 C21 -175.5(8) 1_564 . . . ?
Mn2 N2 C24 C23 174.9(9) 1_564 . . . ?
Mn2 N3 C30 C31 -172.2(8) . . . . ?
Mn2 N3 C29 C28 171.7(8) . . . . ?
P1 O23 C42 C39 -153.8(6) . . . . ?
O26 P1 O23 C42 177.1(7) . . . . ?
O22 C40 C39 O20 -158.7(6) . . . . ?
O22 C40 C39 C42 81.5(9) . . . . ?
O22 C40 C41 O21 39.0(10) . . . . ?
O22 C40 C41 C38 155.4(7) . . . . ?
O19 C32 C34 N9 1.5(18) . . . . ?
O19 C32 C34 C35 178.6(11) . . . . ?
O23 P1 O26 Mn2 103.6(6) . . . . ?
O20 C38 C41 O21 92.6(8) . . . . ?
O20 C38 C41 C40 -23.0(8) . . . . ?
O20 C39 C42 O23 -66.6(8) . . . . ?
N8 C35 C34 N9 -1.0(10) . . . . ?
N8 C35 C34 C32 -178.6(8) . . . . ?
N8 C38 C41 O21 -146.1(7) . . . . ?
N8 C38 C41 C40 98.4(8) . . . . ?
N7 C35 C34 N9 177.4(8) . . . . ?
N7 C35 C34 C32 -0.2(15) . . . . ?
O25 P1 O26 Mn2 -140.1(6) . . . . ?
O25 P1 O23 C42 57.5(8) . . . . ?
N2 C20 C21 C22 0.7(16) . . . . ?
O24 P1 O26 Mn2 -11.4(7) . . . . ?
O24 P1 O23 C42 -65.3(7) . . . . ?
N3 C30 C31 C27 1.4(17) . . . . ?
N3 C29 C28 C27 0.5(16) . . . . ?
N5 C32 C34 N9 -179.3(9) . . . . ?
N5 C32 C34 C35 -2.1(13) . . . . ?
C36 N7 C35 N8 -179.7(8) . . . . ?
C36 N7 C35 C34 2.2(14) . . . . ?
C36 N5 C32 O19 -177.9(9) . . . . ?
C36 N5 C32 C34 2.7(13) . . . . ?
C30 N3 C29 C28 -1.4(15) . . . . ?
C40 C39 C42 O23 51.3(9) . . . . ?
C35 N8 C37 N9 0.8(11) . . . . ?
C35 N8 C38 O20 -105.8(9) . . . . ?
C35 N8 C38 C41 133.8(9) . . . . ?
C35 N7 C36 N6 -179.7(8) . . . . ?
C35 N7 C36 N5 -1.7(13) . . . . ?
C32 N5 C36 N7 -0.9(15) . . . . ?
C32 N5 C36 N6 177.2(9) . . . . ?
C37 N8 C35 N7 -178.3(8) . . . . ?
C37 N8 C35 C34 0.2(10) . . . . ?
C37 N8 C38 O20 73.5(11) . . . . ?
C37 N8 C38 C41 -46.9(12) . . . . ?
C37 N9 C34 C35 1.4(11) . . . . ?
C37 N9 C34 C32 178.8(10) . . . . ?
C38 O20 C39 C40 21.2(8) . . . . ?
C38 O20 C39 C42 146.1(7) . . . . ?
C38 N8 C35 N7 1.2(14) . . . . ?
C38 N8 C35 C34 179.6(8) . . . . ?
C38 N8 C37 N9 -178.7(8) . . . . ?
C22 C26 C25 C27 179.3(10) . . . . ?
C22 C23 C24 N2 0.9(19) . . . . ?
C20 N2 C24 C23 -0.7(17) . . . . ?
C26 C22 C21 C20 -179.1(9) . . . . ?
C26 C22 C23 C24 178.4(10) . . . . ?
C39 O20 C38 N8 -124.0(7) . . . . ?
C39 O20 C38 C41 1.2(9) . . . . ?
C39 C40 C41 O21 -81.7(8) . . . . ?
C39 C40 C41 C38 34.7(7) . . . . ?
C31 C27 C28 C29 1.3(15) . . . . ?
C31 C27 C25 C26 -176.6(11) . . . . ?
C29 N3 C30 C31 0.4(15) . . . . ?
C28 C27 C31 C30 -2.2(15) . . . . ?
C28 C27 C25 C26 5.4(16) . . . . ?
C34 N9 C37 N8 -1.3(11) . . . . ?
C21 C22 C26 C25 2.7(17) . . . . ?
C21 C22 C23 C24 -0.2(17) . . . . ?
C25 C27 C31 C30 179.6(9) . . . . ?
C25 C27 C28 C29 179.4(9) . . . . ?
C23 C22 C26 C25 -175.9(11) . . . . ?
C23 C22 C21 C20 -0.5(16) . . . . ?
C41 C40 C39 O20 -34.9(8) . . . . ?
C41 C40 C39 C42 -154.8(7) . . . . ?
C24 N2 C20 C21 -0.1(16) . . . . ?
